data_2004531
loop_
_publ_author_name
'Zareba, I.'
'Allouchi, H.'
'Cotrait, M.'
'Destrade, C.'
'Nguyen, H. T.'

_publ_section_title
;
 A Chiral Mesogenic Compound
;
_journal_issue 2
_journal_name_full 'Acta Crystallographica Section C'
_journal_page_first 441
_journal_page_last 444
_journal_paper_doi 10.1107/S0108270195008584
_journal_volume 52
_journal_year 1996
_chemical_formula_moiety 'C37 H44 O5'
_chemical_formula_sum 'C37 H44 O5'
_chemical_formula_weight 568.76
_chemical_name_systematic
;
 4-(1-methylheptyloxycarbonyl)phenyl 4-heptyloxytolane-4'-carboxylate
;
_space_group_IT_number 4
_symmetry_cell_setting monoclinic
_symmetry_space_group_name_Hall 'P 2yb'
_symmetry_space_group_name_H-M 'P 1 21 1'
_cell_angle_alpha 90.00
_cell_angle_beta 90.290(10)
_cell_angle_gamma 90.00
_cell_formula_units_Z 2
_cell_length_a 8.4670(10)
_cell_length_b 5.5260(10)
_cell_length_c 35.792(7)
_cell_measurement_reflns_used 25
_cell_measurement_temperature 293
_cell_measurement_theta_max 42
_cell_measurement_theta_min 20
_cell_volume 1674.6(5)
_computing_cell_refinement 'CAD4 Software'
_computing_data_collection 'CAD4 Software (Enraf-Nonius, 1977)'
_computing_data_reduction 'SDP (B. A. Frenz & Associates, 1982)'
_computing_molecular_graphics 'SNOOPI (Davies, 1983)'
_computing_publication_material 'local programs'
_diffrn_ambient_temperature 293
_diffrn_measurement_device 'enraf-nonius CAD-4'
_diffrn_measurement_method \w/2\q
_diffrn_radiation_monochromator graphite
_diffrn_radiation_source Xray-tube
_diffrn_radiation_type 'Copper K\a'
_diffrn_radiation_wavelength 1.54178
_diffrn_reflns_av_R_equivalents 0.96
_diffrn_reflns_limit_h_max 9
_diffrn_reflns_limit_h_min -9
_diffrn_reflns_limit_k_max 6
_diffrn_reflns_limit_k_min 0
_diffrn_reflns_limit_l_max 40
_diffrn_reflns_limit_l_min 0
_diffrn_reflns_number 3460
_diffrn_reflns_reduction_process SDP
_diffrn_reflns_theta_max 60
_diffrn_reflns_theta_min 1
_diffrn_standards_decay_% 0
_diffrn_standards_interval_count 120
_diffrn_standards_interval_time 90
_diffrn_standards_number 3
_exptl_absorpt_coefficient_mu 0.591
_exptl_absorpt_correction_T_max .998
_exptl_absorpt_correction_T_min .937
_exptl_absorpt_correction_type 'experimental via \y scans (SDP; B. A. Frenz & Associates, 1982)'
_exptl_crystal_colour colourless
_exptl_crystal_density_diffrn 1.128
_exptl_crystal_description prism
_exptl_crystal_F_000 612
_exptl_crystal_size_max 0.5
_exptl_crystal_size_mid 0.3
_exptl_crystal_size_min 0.2
_refine_diff_density_max 0.30
_refine_diff_density_min -0.20
_refine_ls_extinction_method none
_refine_ls_hydrogen_treatment refall
_refine_ls_matrix_type 'full matrix'
_refine_ls_number_parameters 555
_refine_ls_number_reflns 2229
_refine_ls_restrained_S_obs 1.70
_refine_ls_R_factor_obs .064
_refine_ls_shift/esd_max 0.15
_refine_ls_structure_factor_coef F
_refine_ls_weighting_details 'w = 2.5/[\s^2^(F)+0.00136F^2^]'
_refine_ls_weighting_scheme calc
_refine_ls_wR_factor_obs .074
_reflns_number_observed 2229
_reflns_number_total 2747
_reflns_observed_criterion I>2.0\s(I)
_cod_data_source_file pa1193.cif
_cod_data_source_block a
_cod_depositor_comments
;
The following automatic conversions were performed:

'_refine_ls_weighting_scheme' value '2.5/[\s^2^(F)+0.00136F^2^]' was
changed to 'calc'. New tag '_refine_ls_weighting_details' was
created. The value of the new tag was set to 'w =
2.5/[\s^2^(F)+0.00136F^2^]'.

Automatic conversion script
Id: cif_fix_values 3143 2015-03-26 13:38:13Z robertas 
;
_cod_original_cell_volume 1674.5
_cod_original_sg_symbol_Hall 'P 2y'
_cod_original_sg_symbol_H-M 'P 21'
_cod_database_code 2004531

loop_
_symmetry_equiv_pos_as_xyz
'x, y, z'
'-x, 1/2+y, -z'

loop_
_atom_site_aniso_label
_atom_site_aniso_U_11
_atom_site_aniso_U_22
_atom_site_aniso_U_33
_atom_site_aniso_U_12
_atom_site_aniso_U_13
_atom_site_aniso_U_23
_atom_site_aniso_type_symbol
C1 .0567(14) .0600(15) .0575(14) -.0046(14) -.0024(13) -.0047(14) C
C2 .0644(14) .0574(15) .0686(14) -.0039(15) .0076(13) .0079(15) C
C3 .0716(14) .0568(15) .0604(14) .0067(14) .0003(13) .0056(15) C
C4 .0529(13) .0587(15) .0502(13) -.0053(14) .0023(13) -.0038(14) C
C5 .0582(14) .0553(15) .0576(14) -.0017(14) -.0001(13) .0013(14) C
C6 .0638(14) .0597(15) .0543(14) -.0014(14) -.0002(13) .0019(15) C
O7 .0719(12) .0591(13) .0526(12) -.0049(12) .0037(11) -.0113(13) O
C8 .0551(14) .0473(14) .0588(14) .0018(14) -.0033(13) .0035(14) C
O9 .0763(13) .0655(13) .0665(12) -.0127(13) .0070(11) -.0126(13) O
C10 .0561(13) .0490(15) .0454(13) -.0007(13) -.0044(12) .0071(14) C
C11 .0618(14) .0526(15) .0551(14) .0009(14) -.0013(13) -.0005(14) C
C12 .0578(14) .0591(15) .0610(14) -.0078(14) -.0034(13) -.0005(14) C
C13 .0523(13) .0652(15) .0521(13) .0055(14) -.0031(13) .0065(14) C
C14 .0700(14) .0619(15) .0640(14) .0031(14) .0017(14) -.0145(15) C
C15 .0652(14) .0565(15) .0572(14) -.0059(14) .0024(13) -.0040(14) C
C16 .0556(14) .0734(16) .0594(14) -.0011(15) -.0040(13) .0096(15) C
C17 .0541(14) .0700(15) .0554(14) -.0002(15) .0017(13) .0067(15) C
O18 .0720(12) .0675(13) .0525(11) -.0053(12) .0053(11) -.0128(13) O
C19 .0609(14) .0594(15) .0606(14) .0087(14) .0066(13) -.0065(14) C
C20 .0571(14) .0509(15) .0594(14) .0017(14) .000(13) .0026(14) C
C21 .0647(14) .0645(15) .0600(14) -.0036(14) -.0017(13) -.0160(15) C
C22 .0602(14) .0639(15) .0566(14) -.0069(14) -.0012(13) -.0082(15) C
C23 .0521(13) .0516(15) .0535(14) -.0005(14) -.0073(12) -.0034(14) C
C24 .0717(15) .0505(15) .0627(14) -.0010(14) .0025(13) -.0097(14) C
C25 .0712(14) .0602(15) .0563(14) -.0049(14) -.0008(13) -.0004(15) C
C26 .0634(14) .0612(15) .0580(14) -.0066(14) -.0009(13) -.0034(14) C
C27 .0575(13) .0700(15) .0586(14) -.0041(14) .0070(13) -.0055(14) C
C28 .0657(14) .0734(15) .0584(14) -.0006(14) .0022(13) -.0050(15) C
C29 .0777(14) .0689(15) .0664(14) .0017(15) .0119(13) -.0043(15) C
C30 .0859(15) .0883(16) .0670(14) -.0021(15) .0176(14) -.0208(15) C
C31 .1219(16) .0866(16) .0824(15) .0029(16) .0248(15) -.0144(16) C
C32 .0734(14) .0695(15) .0658(14) -.0058(15) .0129(13) .0060(15) C
O33 .1169(14) .0873(14) .0613(12) .0049(13) .0299(12) .0221(14) O
O34 .1564(15) .0964(15) .0730(13) -.0035(14) .0312(13) .0357(15) O
C35 .1381(16) .1059(16) .0562(14) -.0030(15) .0324(14) .0198(16) C
C36 .1549(16) .1220(17) .1001(16) -.0032(16) .0585(15) .0166(16) C
C37 .1591(16) .1577(17) .0741(15) .0091(16) .0399(15) .0159(17) C
C38 .1686(17) .2032(17) .1036(16) .0367(17) .0197(16) .0022(17) C
C39 .2178(17) .1958(17) .1311(17) -.0017(17) .0118(17) -.0009(17) C
C40 .1718(17) .2042(17) .1186(16) .0066(17) -.0012(16) .0187(17) C
C41 .2439(17) .1935(17) .1634(17) -.0328(17) .0352(17) .0308(17) C
C42 .1948(17) .2017(17) .1766(17) -.0135(17) .0153(17) .0210(17) C

loop_
_atom_site_label
_atom_site_fract_x
_atom_site_fract_y
_atom_site_fract_z
_atom_site_U_iso_or_equiv
_atom_site_thermal_displace_type
_atom_site_type_symbol
C1 .2960(5) .2157(9) .21560(10) 4.6(5) Beq C
C2 .3313(5) .0322(9) .23970(10) 5.0(5) Beq C
C3 .2742(5) .0323(9) .27610(10) 5.0(5) Beq C
C4 .1837(4) .2204(8) .28710(10) 4.3(5) Beq C
C5 .1468(5) .4125(8) .26420(10) 4.5(5) Beq C
C6 .2032(5) .4112(9) .22800(10) 4.7(5) Beq C
O7 .1245(3) .2317(6) .32417(7) 4.8(3) Beq O
C8 .0245(4) .0574(8) .33490(10) 4.2(4) Beq C
O9 -.0114(3) -0.1135(7) .31539(8) 5.5(4) Beq O
C10 -.0374(4) .0998(8) .37340(10) 4.0(4) Beq C
C11 .0085(5) .2944(8) .39500(10) 4.5(5) Beq C
C12 -.0503(5) .3182(8) .43100(10) 4.7(5) Beq C
C13 -0.1543(4) .1489(9) .44520(10) 4.5(5) Beq C
C14 -0.2038(5) -.0432(9) .42270(10) 5.2(5) Beq C
C15 -0.1449(5) -.0681(9) .38750(10) 4.7(5) Beq C
C16 -0.2183(4) .1652(9) .48270(10) 5.0(5) Beq C
C17 -0.2716(4) .1670(9) .51280(10) 4.7(5) Beq C
O18 -0.5018(3) .1536(6) .65893(7) 5.1(3) Beq O
C19 -0.5889(5) -.0472(9) .67280(10) 4.8(5) Beq C
C20 -0.3361(4) .1601(8) .55000(10) 4.4(5) Beq C
C21 -0.2973(5) .3428(9) .57610(10) 5.0(5) Beq C
C22 -0.3564(5) .3369(9) .61170(10) 4.8(5) Beq C
C23 -0.4503(4) .1465(8) .62290(10) 4.1(4) Beq C
C24 -0.4903(5) -.0338(8) .59770(10) 4.9(5) Beq C
C25 -0.4330(5) -.0237(9) .56140(10) 4.9(5) Beq C
C26 -0.6224(5) -.0073(9) .71350(10) 4.8(5) Beq C
C27 -0.7119(5) -0.2214(8) .72930(10) 4.9(5) Beq C
C28 -0.7480(5) -0.2009(9) .77080(10) 5.2(5) Beq C
C29 -0.8236(5) -0.4339(9) .78600(10) 5.6(5) Beq C
C30 -0.8637(6) -0.4190(10) .82710(10) 6.4(5) Beq C
C31 -0.9415(6) -0.6390(10) .84180(10) 7.7(5) Beq C
C32 .3575(5) .2030(9) .17670(10) 5.5(5) Beq C
O33 .3168(4) .3892(7) .15568(8) 7.0(5) Beq O
O34 .4366(5) .0428(8) .16574(9) 8.6(5) Beq O
C35 .3844(6) .4010(10) .11800(10) 7.9(5) Beq C
C36 .5328(7) .5500(10) .1198(2) 9.9(6) Beq C
C37 .2638(7) .5190(10) .0933(2) 10.3(7) Beq C
C38 .1249(8) .3490(10) .0870(2) 12.5(5) Beq C
C39 .0121(9) .3910(10) .0591(2) 14.3(5) Beq C
C40 -0.1201(9) .2050(10) .0545(2) 13.0(4) Beq C
C41 -0.2330(10) .2840(10) .0284(3) 15.8(8) Beq C
C42 -0.3677(9) .0990(10) .0257(3) 15.1(9) Beq C
H102 .4048(5) -0.1156(9) .23040(10) 4.3 Biso H
H103 .3015(5) -0.1140(9) .29510(10) 4.6 Biso H
H105 .0753(5) .5606(8) .27420(10) 5.5 Biso H
H106 .1764(5) .5594(9) .20930(10) 4.8 Biso H
H111 .0896(5) .4272(8) .38400(10) 4.2 Biso H
H112 -.0146(5) .4702(8) .44800(10) 4.0 Biso H
H114 -0.2888(5) -0.1720(9) .43320(10) 5.3 Biso H
H115 -0.1817(5) -0.2193(9) .37050(10) 5.1 Biso H
H119 -0.6988(5) -.0636(9) .65750(10) 5.2 Biso H
H219 -0.5206(5) -0.2108(9) .66940(10) 4.2 Biso H
H121 -0.2203(5) .4891(9) .56790(10) 5.6 Biso H
H122 -0.3293(5) .4815(9) .63100(10) 4.6 Biso H
H124 -0.5654(5) -0.1815(8) .60630(10) 5.6 Biso H
H125 -0.4659(5) -0.1636(9) .54170(10) 4.1 Biso H
H126 -0.5122(5) .0136(9) .72850(10) 5.1 Biso H
H226 -0.6926(5) .1545(9) .71670(10) 4.8 Biso H
H127 -0.8224(5) -0.2378(8) .71430(10) 4.6 Biso H
H227 -0.6420(5) -0.3824(8) .72500(10) 4.3 Biso H
H128 -0.6393(5) -0.1669(9) .78590(10) 4.1 Biso H
H228 -0.8284(5) -.0518(9) .77510(10) 4.4 Biso H
H129 -0.7419(5) -0.5816(9) .78200(10) 4.4 Biso H
H229 -0.9308(5) -0.4690(9) .77050(10) 4.5 Biso H
H130 -0.9422(6) -0.2670(10) .83110(10) 4.8 Biso H
H230 -0.7558(6) -0.3890(10) .84270(10) 4.6 Biso H
H131 -0.9665(6) -0.6150(10) .87120(10) 5.8 Biso H
H231 -0.8641(6) -0.7930(10) .83830(10) 5.7 Biso H
H331 -01.0505(6) -0.6710(10) .82680(10) 6.1 Biso H
H135 .4133(6) .2240(10) .10730(10) 5.3 Biso H
H136 .5846(7) .5610(10) .0924(2) 5.9 Biso H
H236 .6158(7) .4670(10) .1389(2) 5.8 Biso H
H336 .5047(7) .7300(10) .1296(2) 5.9 Biso H
H137 .2222(7) .6830(10) .1063(2) 6.3 Biso H
H237 .3168(7) .5620(10) .0667(2) 6.5 Biso H
H138 .0615(8) .3410(10) .1131(2) 6.7 Biso H
H238 .1750(8) .1730(10) .0811(2) 7.0 Biso H
H139 -.0421(9) .5630(10) .0651(2) 6.3 Biso H
H239 .0737(9) .4010(10) .0328(2) 6.8 Biso H
H140 -0.1768(9) .1790(10) .0812(2) 7.4 Biso H
H240 -.0701(9) .0360(10) .0452(2) 6.8 Biso H
H141 -0.2800(10) .4570(10) .0369(3) 6.6 Biso H
H241 -0.1780(10) .3020(10) .0013(3) 7.2 Biso H
H142 -0.4541(9) .1600(10) .0055(3) 7.1 Biso H
H242 -0.4229(9) .0810(10) .0527(3) 7.6 Biso H
H342 -0.3208(9) -.0740(10) .0171(3) 6.3 Biso H

loop_
_atom_type_symbol
_atom_type_scat_dispersion_real
_atom_type_scat_dispersion_imag
_atom_type_scat_source
C .017 .009 International_tables_vol_IV_table_2.3.1
H 0 0 International_tables_vol_IV_table_2.3.1
O .047 .032 International_tables_vol_IV_table_2.3.1

loop_
_geom_angle_atom_site_label_1
_geom_angle_atom_site_label_2
_geom_angle_atom_site_label_3
_geom_angle
_geom_angle_publ_flag
C2 C1 C6 119.5(4) yes
C2 C1 C32 118.6(4) yes
C6 C1 C32 121.9(4) yes
C1 C2 C3 121.1(4) yes
C2 C3 C4 118.2(4) yes
C3 C4 C5 123.2(4) yes
C3 C4 O7 120.6(4) yes
C5 C4 O7 116.2(4) yes
C4 C5 C6 118.4(4) yes
C1 C6 C5 119.7(4) yes
C4 O7 C8 117.5(3) yes
O7 C8 O9 123.5(4) yes
O7 C8 C10 112.1(3) yes
O9 C8 C10 124.4(4) yes
C8 C10 C11 122.7(4) yes
C8 C10 C15 117.5(3) yes
C11 C10 C15 119.9(4) yes
C10 C11 C12 119.5(4) yes
C11 C12 C13 120.5(4) yes
C12 C13 C14 119.5(4) yes
C12 C13 C16 122.6(4) yes
C14 C13 C16 117.9(4) yes
C13 C14 C15 120.0(4) yes
C10 C15 C14 120.6(4) yes
C13 C16 C17 176.8(5) yes
C16 C17 C20 178.0(5) yes
C19 O18 C23 118.4(3) yes
O18 C19 C26 108.9(3) yes
C17 C20 C21 120.2(4) yes
C17 C20 C25 121.7(4) yes
C21 C20 C25 118.1(4) yes
C20 C21 C22 120.8(4) yes
C21 C22 C23 120.1(4) yes
O18 C23 C22 116.1(4) yes
O18 C23 C24 123.9(4) yes
C22 C23 C24 119.9(4) yes
C23 C24 C25 119.6(4) yes
C20 C25 C24 121.4(4) yes
C19 C26 C27 110.2(3) yes
C26 C27 C28 114.2(3) yes
C27 C28 C29 111.6(3) yes
C28 C29 C30 113.2(4) yes
C29 C30 C31 113.8(4) yes
C1 C32 O34 123.2(4) yes
C1 C32 O33 113.9(4) yes
C32 O33 C35 117.1(4) yes
O33 C35 C36 108.3(4) yes
O33 C35 C37 107.1(4) yes
O34 C32 O33 122.9(4) yes
C36 C35 C37 110.7(5) yes
C35 C37 C38 110.1(5) yes
C37 C38 C39 121.9(6) yes
C38 C39 C40 117.6(7) yes
C39 C40 C41 111.0(7) yes
C40 C41 C42 109.8(7) yes
C1 C2 H102 119.5(5) no
C3 C2 H102 119.5(5) no
C2 C3 H103 121.0(5) no
C4 C3 H103 120.8(5) no
C4 C5 H105 120.9(4) no
C6 C5 H105 120.7(4) no
C1 C6 H106 120.1(4) no
C5 C6 H106 120.2(4) no
C10 C11 H111 120.2(4) no
C12 C11 H111 120.3(4) no
C11 C12 H112 119.7(4) no
C13 C12 H112 119.7(4) no
C13 C14 H114 119.9(5) no
C15 C14 H114 120.1(5) no
C10 C15 H115 119.9(4) no
C14 C15 H115 119.5(5) no
O18 C19 H119 109.6(4) no
O18 C19 H219 109.5(4) no
C26 C19 H119 109.7(4) no
C26 C19 H219 109.6(4) no
H119 C19 H219 109.4(5) no
C20 C21 H121 119.6(4) no
C22 C21 H121 119.6(5) no
C21 C22 H122 119.9(5) no
C23 C22 H122 120.0(4) no
C23 C24 H124 120.0(5) no
C25 C24 H124 120.3(5) no
C20 C25 H125 119.2(5) no
C24 C25 H125 119.4(5) no
C19 C26 H126 109.3(4) no
C19 C26 H226 109.3(4) no
C27 C26 H126 109.3(4) no
C27 C26 H226 109.3(4) no
H126 C26 H226 109.5(5) no
C26 C27 H127 108.3(4) no
C26 C27 H227 108.3(4) no
C28 C27 H127 108.3(4) no
C28 C27 H227 108.3(4) no
H127 C27 H227 109.5(5) no
C27 C28 H128 109.0(4) no
C27 C28 H228 109.0(4) no
C29 C28 H128 108.9(4) no
C29 C28 H228 108.9(4) no
H128 C28 H228 109.4(5) no
C28 C29 H129 108.5(4) no
C28 C29 H229 108.6(4) no
C30 C29 H129 108.5(5) no
C30 C29 H229 108.5(5) no
H129 C29 H229 109.5(5) no
C29 C30 H130 108.2(5) no
C29 C30 H230 108.5(5) no
C31 C30 H130 108.4(5) no
C31 C30 H230 108.6(5) no
H130 C30 H230 109.3(6) no
C30 C31 H131 109.5(5) no
C30 C31 H231 109.5(5) no
C30 C31 H331 109.8(5) no
H131 C31 H231 109.3(6) no
H131 C31 H331 109.4(6) no
H231 C31 H331 109.3(6) no
O34 C35 H135 112.1(5) no
C36 C35 H135 108.7(5) no
C37 C35 H135 109.9(5) no
C35 C36 H136 109.6(6) no
C35 C36 H236 109.6(6) no
C35 C36 H336 109.4(6) no
H136 C36 H236 109.5(7) no
H136 C36 H336 109.5(7) no
H236 C36 H336 109.2(7) no
C35 C37 H137 109.5(6) no
C35 C37 H237 109.3(6) no
C38 C37 H137 109.2(6) no
C38 C37 H237 109.2(6) no
H137 C37 H237 109.5(7) no
C37 C38 H138 106.5(7) no
C37 C38 H238 106.3(7) no
C39 C38 H138 106.5(7) no
C39 C38 H238 106.1(7) no
H138 C38 H238 109.2(8) no
C38 C39 H139 107.1(8) no
C38 C39 H239 107.5(8) no
C40 C39 H139 107.6(8) no
C40 C39 H239 107.3(8) no
H139 C39 H239 109.7(9) no
C39 C40 H140 108.8(8) no
C39 C40 H240 109.1(8) no
C41 C40 H140 109.0(8) no
C41 C40 H240 109.3(8) no
H140 C40 H240 109.5(9) no
C40 C41 H141 109.8(8) no
C40 C41 H241 109.3(8) no
C42 C41 H141 109.4(8) no
C42 C41 H241 109.1(8) no
H141 C41 H241 109.0(10) no
C41 C42 H142 109.6(8) no
C41 C42 H242 109.3(8) no
C41 C42 H342 109.5(8) no
H142 C42 H242 109.5(9) no
H142 C42 H342 109.5(9) no
H242 C42 H342 109.6(9) no

loop_
_geom_bond_atom_site_label_1
_geom_bond_atom_site_label_2
_geom_bond_distance
_geom_bond_publ_flag
C1 C2 1.363(6) yes
C1 C6 1.409(6) yes
C1 C32 1.491(6) yes
C2 C3 1.392(6) yes
C3 C4 1.351(6) yes
C4 C5 1.376(6) yes
C4 O7 1.422(5) yes
C5 C6 1.383(6) yes
O7 C8 1.340(5) yes
C8 O9 1.212(5) yes
C8 C10 1.495(6) yes
C10 C11 1.379(6) yes
C10 C15 1.396(6) yes
C11 C12 1.390(6) yes
C12 C13 1.383(6) yes
C13 C14 1.396(6) yes
C13 C16 1.453(6) yes
C14 C15 1.364(6) yes
C16 C17 1.170(6) yes
C17 C20 1.442(6) yes
O18 C19 1.423(5) yes
O18 C23 1.364(5) yes
C19 C26 1.502(6) yes
C20 C21 1.413(6) yes
C20 C25 1.369(6) yes
C21 C22 1.372(6) yes
C22 C23 1.380(6) yes
C23 C24 1.385(6) yes
C24 C25 1.390(6) yes
C26 C27 1.516(6) yes
C27 C28 1.522(6) yes
C28 C29 1.539(6) yes
C29 C30 1.514(7) yes
C30 C31 1.481(7) yes
C32 O33 1.319(6) yes
C32 O34 1.178(6) yes
O33 C35 1.469(6) yes
C35 C36 1.503(8) yes
C35 C37 1.497(8) yes
C37 C38 1.521(9) yes
C38 C39 1.400(10) yes
C39 C40 1.530(10) yes
C40 C41 1.400(10) yes
C41 C42 1.530(10) yes
C2 H102 1.080(6) no
C3 H103 1.081(6) no
C5 H105 1.080(6) no
C6 H106 1.081(6) no
C11 H111 1.081(6) no
C12 H112 1.079(6) no
C14 H114 1.081(6) no
C15 H115 1.079(6) no
C19 H119 1.081(6) no
C19 H219 1.080(6) no
C21 H121 1.080(6) no
C22 H122 1.080(6) no
C24 H124 1.080(6) no
C25 H125 1.082(6) no
C26 H126 1.080(6) no
C26 H226 1.080(6) no
C27 H127 1.080(6) no
C27 H227 1.080(6) no
C28 H128 1.081(6) no
C28 H228 1.080(6) no
C29 H129 1.080(6) no
C29 H229 1.079(6) no
C30 H130 1.081(7) no
C30 H230 1.081(7) no
C31 H131 1.083(8) no
C31 H231 1.082(8) no
C31 H331 1.080(8) no
C35 H135 1.079(7) no
C36 H136 1.078(8) no
C36 H236 1.080(8) no
C36 H336 1.082(8) no
C37 H137 1.079(9) no
C37 H237 1.081(9) no
C38 H138 1.080(10) no
C38 H238 1.080(10) no
C39 H139 1.080(10) no
C39 H239 1.080(10) no
C40 H140 1.080(10) no
C40 H240 1.080(10) no
C41 H141 1.080(10) no
C41 H241 1.080(10) no
C42 H142 1.080(10) no
C42 H242 1.080(10) no
C42 H342 1.080(10) no

loop_
_geom_torsion_atom_site_label_1
_geom_torsion_atom_site_label_2
_geom_torsion_atom_site_label_3
_geom_torsion_atom_site_label_4
_geom_torsion
_geom_torsion_publ_flag
C6 C1 C2 C3 1.4(4) no
C32 C1 C2 C3 -178.6(4) no
C2 C1 C6 C5 -1.1(4) no
C32 C1 C6 C5 178.9(4) no
C2 C1 C32 O34 -0.7(5) no
C2 C1 C32 O33 -180.0(4) no
C6 C1 C32 O34 179.2(5) no
C6 C1 C32 O33 0.0(4) no
C1 C2 C3 C4 -0.5(4) no
C2 C3 C4 C5 -0.7(4) no
C2 C3 C4 O7 -178.9(4) no
C3 C4 C5 C6 1.0(4) no
O7 C4 C5 C6 179.3(4) no
C3 C4 O7 C8 -63.2(4) yes
C5 C4 O7 C8 118.5(4) yes
C4 C5 C6 C1 0.0(4) no
C4 O7 C8 O9 3.7(4) no
C4 O7 C8 C10 -176.0(3) no
O7 C8 C10 C11 -1.5(4) no
O7 C8 C10 C15 179.0(4) no
O9 C8 C10 C11 178.8(4) no
O9 C8 C10 C15 -0.7(4) no
C8 C10 C11 C12 -178.0(4) no
C15 C10 C11 C12 1.4(4) no
C8 C10 C15 C14 178.7(4) no
C11 C10 C15 C14 -0.8(4) no
C10 C11 C12 C13 -0.1(4) no
C11 C12 C13 C14 -1.9(4) no
C11 C12 C13 C16 179.7(4) no
C12 C13 C14 C15 2.5(4) no
C16 C13 C14 C15 -178.9(4) no
C12 C13 C16 C17 -161(5) no
C14 C13 C16 C17 20(5) no
C13 C14 C15 C10 -1.2(4) no
C13 C16 C17 C20 26(8) no
C16 C17 C20 C21 135(8) no
C16 C17 C20 C25 -43(8) no
C23 O18 C19 C26 175.9(3) yes
C19 O18 C23 C22 -175.3(4) yes
C19 O18 C23 C24 6.5(4) no
O18 C19 C26 C27 -178.7(3) no
C17 C20 C21 C22 -179.3(4) no
C25 C20 C21 C22 -0.6(4) no
C17 C20 C25 C24 177.7(4) no
C21 C20 C25 C24 -0.9(4) no
C20 C21 C22 C23 2.4(4) no
C21 C22 C23 O18 179.0(4) no
C21 C22 C23 C24 -2.7(4) no
O18 C23 C24 C25 179.3(4) no
C22 C23 C24 C25 1.2(4) no
C23 C24 C25 C20 0.7(4) no
C19 C26 C27 C28 178.6(3) no
C26 C27 C28 C29 -174.2(3) no
C27 C28 C29 C30 -179.1(4) no
C28 C29 C30 C31 178.0(4) no
C1 C32 O33 C35 174.7(4) no
O34 C32 O33 C35 -4.6(4) no
C32 O33 C35 C36 -92.9(4) yes
C32 O33 C35 C37 147.6(4) yes
O33 C35 C37 C38 -70.7(5) yes
C36 C35 C37 C38 171.4(5) yes
C35 C37 C38 C39 -166.3(6) no
C37 C38 C39 C40 178.4(6) no
C38 C39 C40 C41 173.6(7) no
C39 C40 C41 C42 -177.5(6) no
C6 C1 C2 H102 -178.5(5) no
C32 C1 C2 H102 1.4(5) no
C2 C1 C6 H106 178.8(5) no
C32 C1 C6 H106 -1.1(5) no
C1 C2 C3 H103 179.5(5) no
H102 C2 C3 C4 179.4(5) no
H102 C2 C3 H103 -0.5(5) no
H103 C3 C4 C5 179.3(5) no
H103 C3 C4 O7 1.0(5) no
C3 C4 C5 H105 -179.2(5) no
O7 C4 C5 H105 -0.9(4) no
C4 C5 C6 H106 -180.0(5) no
H105 C5 C6 C1 -179.9(5) no
H105 C5 C6 H106 0.2(5) no
C8 C10 C11 H111 1.9(4) no
C15 C10 C11 H111 -178.6(4) no
C8 C10 C15 H115 -1.1(4) no
C11 C10 C15 H115 179.4(5) no
C10 C11 C12 H112 180.0(5) no
H111 C11 C12 C13 179.9(5) no
H111 C11 C12 H112 0.0(5) no
H112 C12 C13 C14 178.1(5) no
H112 C12 C13 C16 -0.4(5) no
C12 C13 C14 H114 -177.4(5) no
C16 C13 C14 H114 1.1(5) no
C13 C14 C15 H115 178.6(5) no
H114 C14 C15 C10 178.8(5) no
H114 C14 C15 H115 -1.4(5) no
C23 O18 C19 H119 -64.1(4) no
C23 O18 C19 H219 56.0(4) no
O18 C19 C26 H126 -58.6(4) no
O18 C19 C26 H226 61.2(4) no
H119 C19 C26 C27 61.4(4) no
H119 C19 C26 H126 -178.5(5) no
H119 C19 C26 H226 -58.7(5) no
H219 C19 C26 C27 -58.8(4) no
H219 C19 C26 H126 61.3(5) no
H219 C19 C26 H226 -178.9(5) no
C17 C20 C21 H121 0.9(5) no
C25 C20 C21 H121 179.5(5) no
C17 C20 C25 H125 -2.5(5) no
C21 C20 C25 H125 178.9(5) no
C20 C21 C22 H122 -177.6(5) no
H121 C21 C22 C23 -177.7(5) no
H121 C21 C22 H122 2.3(5) no
H122 C22 C23 O18 -0.9(4) no
H122 C22 C23 C24 177.4(5) no
O18 C23 C24 H124 -0.8(5) no
C22 C23 C24 H124 -179.0(5) no
C23 C24 C25 H125 -179.1(5) no
H124 C24 C25 C20 -179.2(5) no
H124 C24 C25 H125 1.0(5) no
C19 C26 C27 H127 -60.8(4) no
C19 C26 C27 H227 57.9(4) no
H126 C26 C27 C28 58.4(4) no
H126 C26 C27 H127 179.1(5) no
H126 C26 C27 H227 -62.2(5) no
H226 C26 C27 C28 -61.3(4) no
H226 C26 C27 H127 59.3(5) no
H226 C26 C27 H227 178.0(5) no
C26 C27 C28 H128 -53.9(4) no
C26 C27 C28 H228 65.4(4) no
H127 C27 C28 C29 65.1(4) no
H127 C27 C28 H128 -174.5(5) no
H127 C27 C28 H228 -55.2(5) no
H227 C27 C28 C29 -53.5(4) no
H227 C27 C28 H128 66.8(5) no
H227 C27 C28 H228 -173.9(5) no
C27 C28 C29 H129 60.5(4) no
C27 C28 C29 H229 -58.5(4) no
H128 C28 C29 C30 60.5(4) no
H128 C28 C29 H129 -60.0(5) no
H128 C28 C29 H229 -178.9(5) no
H228 C28 C29 C30 -58.7(4) no
H228 C28 C29 H129 -179.1(5) no
H228 C28 C29 H229 61.9(5) no
C28 C29 C30 H130 57.5(5) no
C28 C29 C30 H230 -61.0(5) no
H129 C29 C30 C31 -61.5(5) no
H129 C29 C30 H130 178.0(5) no
H129 C29 C30 H230 59.5(5) no
H229 C29 C30 C31 57.4(5) no
H229 C29 C30 H130 -63.1(5) no
H229 C29 C30 H230 178.4(5) no
C29 C30 C31 H131 -180.0(5) no
C29 C30 C31 H231 60.2(5) no
C29 C30 C31 H331 -59.8(5) no
H130 C30 C31 H131 -59.6(6) no
H130 C30 C31 H231 -179.4(6) no
H130 C30 C31 H331 60.6(6) no
H230 C30 C31 H131 59.1(6) no
H230 C30 C31 H231 -60.7(6) no
H230 C30 C31 H331 179.3(6) no
C32 O33 C35 H135 27.0(5) no
O33 C35 C36 H136 180.0(5) no
O33 C35 C36 H236 59.8(5) no
O33 C35 C36 H336 -59.9(5) no
C37 C35 C36 H136 -62.9(6) no
C37 C35 C36 H236 176.9(6) no
C37 C35 C36 H336 57.2(6) no
H135 C35 C36 H136 57.9(6) no
H135 C35 C36 H236 -62.2(6) no
H135 C35 C36 H336 178.1(6) no
O33 C35 C37 H137 49.4(6) no
O33 C35 C37 H237 169.3(6) no
C36 C35 C37 H137 -68.5(6) no
C36 C35 C37 H237 51.4(6) no
H135 C35 C37 C38 51.3(6) no
H135 C35 C37 H137 171.3(7) no
H135 C35 C37 H237 -68.7(7) no
C35 C37 C38 H138 71.5(6) no
C35 C37 C38 H238 -44.8(6) no
H137 C37 C38 C39 73.4(7) no
H137 C37 C38 H138 -48.8(7) no
H137 C37 C38 H238 -165.1(7) no
H237 C37 C38 C39 -46.2(7) no
H237 C37 C38 H138 -168.4(7) no
H237 C37 C38 H238 75.2(7) no
C37 C38 C39 H139 -60.5(7) no
C37 C38 C39 H239 57.3(7) no
H138 C38 C39 C40 -59.4(7) no
H138 C38 C39 H139 61.8(8) no
H138 C38 C39 H239 179.5(8) no
H238 C38 C39 C40 56.8(7) no
H238 C38 C39 H139 178.0(8) no
H238 C38 C39 H239 -64.2(8) no
C38 C39 C40 H140 53.6(8) no
C38 C39 C40 H240 -65.9(8) no
H139 C39 C40 C41 52.7(8) no
H139 C39 C40 H140 -67.3(9) no
H139 C39 C40 H240 173.2(9) no
H239 C39 C40 C41 -65.3(8) no
H239 C39 C40 H140 174.7(9) no
H239 C39 C40 H240 55.3(9) no
C39 C40 C41 H141 -57.1(8) no
C39 C40 C41 H241 62.9(8) no
H140 C40 C41 C42 -57.6(8) no
H140 C40 C41 H141 62.7(9) no
H140 C40 C41 H241 -177.3(9) no
H240 C40 C41 C42 62.1(8) no
H240 C40 C41 H141 -177.6(9) no
H240 C40 C41 H241 -57.6(9) no
C40 C41 C42 H142 -179.7(8) no
C40 C41 C42 H242 60.3(8) no
C40 C41 C42 H342 -59.6(8) no
H141 C41 C42 H142 59.7(9) no
H141 C41 C42 H242 -60.2(9) no
H141 C41 C42 H342 179.8(9) no
H241 C41 C42 H142 -60.0(9) no
H241 C41 C42 H242 -179.9(9) no
H241 C41 C42 H342 60.1(9) no
